data_4339735
loop_
_publ_author_name
'Shaw, Anthony P.'
'Ryland, Bradford L.'
'Norton, Jack R.'
'Buccella, Daniela'
'Moscatelli, Alberto'

_publ_section_title
;
 Electron exchange involving a sulfur-stabilized ruthenium radical cation.
;
_journal_issue 14
_journal_name_full 'Inorganic chemistry'
_journal_page_first 5805
_journal_page_last 5812
_journal_paper_doi 10.1021/ic700580u
_journal_volume 46
_journal_year 2007
_chemical_formula_sum 'C63 H59 B P2 Ru S'
_chemical_formula_weight 1021.98
_chemical_name_systematic
; 
 ? 
;
_space_group_IT_number 14
_symmetry_cell_setting monoclinic
_symmetry_space_group_name_Hall '-P 2ybc'
_symmetry_space_group_name_H-M 'P 1 21/c 1'
_atom_sites_solution_hydrogens geom
_atom_sites_solution_primary direct
_atom_sites_solution_secondary difmap
_audit_creation_method SHELXL-97
_cell_angle_alpha 90.00
_cell_angle_beta 101.4350(10)
_cell_angle_gamma 90.00
_cell_formula_units_Z 4
_cell_length_a 11.4497(6)
_cell_length_b 23.7658(13)
_cell_length_c 18.9148(10)
_cell_measurement_reflns_used 7251
_cell_measurement_temperature 125(2)
_cell_measurement_theta_max 23.55
_cell_measurement_theta_min 2.20
_cell_volume 5044.8(5)
_computing_cell_refinement 'Bruker SMART'
_computing_data_collection 'Bruker SMART'
_computing_data_reduction 'Bruker SAINT'
_computing_molecular_graphics 'Bruker SHELXTL'
_computing_publication_material 'Bruker SHELXTL'
_computing_structure_refinement 'SHELXL-97 (Sheldrick, 1997)'
_computing_structure_solution 'SHELXS-97 (Sheldrick, 1990)'
_diffrn_ambient_temperature 125(2)
_diffrn_measured_fraction_theta_full 0.996
_diffrn_measured_fraction_theta_max 0.996
_diffrn_measurement_device_type 'CCD area detector'
_diffrn_measurement_method 'phi and omega scans'
_diffrn_radiation_monochromator graphite
_diffrn_radiation_source 'fine-focus sealed tube'
_diffrn_radiation_type MoK\a
_diffrn_radiation_wavelength 0.71073
_diffrn_reflns_av_R_equivalents 0.0999
_diffrn_reflns_av_sigmaI/netI 0.0805
_diffrn_reflns_limit_h_max 16
_diffrn_reflns_limit_h_min -16
_diffrn_reflns_limit_k_max 33
_diffrn_reflns_limit_k_min -34
_diffrn_reflns_limit_l_max 27
_diffrn_reflns_limit_l_min -27
_diffrn_reflns_number 81097
_diffrn_reflns_theta_full 30.59
_diffrn_reflns_theta_max 30.59
_diffrn_reflns_theta_min 1.81
_exptl_absorpt_coefficient_mu 0.457
_exptl_absorpt_correction_T_max 0.9864
_exptl_absorpt_correction_T_min 0.8752
_exptl_absorpt_correction_type empirical
_exptl_absorpt_process_details sadabs
_exptl_crystal_colour yellow
_exptl_crystal_density_diffrn 1.346
_exptl_crystal_density_method 'not measured'
_exptl_crystal_description plate
_exptl_crystal_F_000 2128
_exptl_crystal_size_max 0.30
_exptl_crystal_size_mid 0.10
_exptl_crystal_size_min 0.03
_refine_diff_density_max 1.831
_refine_diff_density_min -1.108
_refine_diff_density_rms 0.097
_refine_ls_extinction_method none
_refine_ls_goodness_of_fit_ref 1.008
_refine_ls_hydrogen_treatment constr
_refine_ls_matrix_type full
_refine_ls_number_parameters 637
_refine_ls_number_reflns 15473
_refine_ls_number_restraints 2
_refine_ls_restrained_S_all 1.009
_refine_ls_R_factor_all 0.0983
_refine_ls_R_factor_gt 0.0511
_refine_ls_shift/su_max 0.001
_refine_ls_shift/su_mean 0.000
_refine_ls_structure_factor_coef Fsqd
_refine_ls_weighting_details 'calc w=1/[\s^2^(Fo^2^)+(0.0480P)^2^+2.5303P] where P=(Fo^2^+2Fc^2^)/3'
_refine_ls_weighting_scheme calc
_refine_ls_wR_factor_gt 0.1040
_refine_ls_wR_factor_ref 0.1235
_reflns_number_gt 9955
_reflns_number_total 15473
_reflns_threshold_expression >2sigma(I)
_cod_data_source_file ic700580u-file003.cif
_cod_data_source_block rushs10d
_cod_depositor_comments
;
The following automatic conversions were performed:

'_symmetry_cell_setting' value 'Monoclinic' changed to 'monoclinic'
according to
/usr/data/users/saulius/automatic-downloads/retrospective/ACS/lib/dictionaries/cif_core.dic
dictionary named 'cif_core.dic' version 2.4.2 from 2011-04-26.

Automatic conversion script
Id: cif_fix_values 2281 2013-09-26 08:29:07Z andrius 
;
_cod_original_sg_symbol_H-M P2(1)/c
_cod_database_code 4339735

loop_
_symmetry_equiv_pos_as_xyz
'x, y, z'
'-x, y+1/2, -z+1/2'
'-x, -y, -z'
'x, -y-1/2, z-1/2'

loop_
_atom_site_label
_atom_site_type_symbol
_atom_site_fract_x
_atom_site_fract_y
_atom_site_fract_z
_atom_site_U_iso_or_equiv
_atom_site_adp_type
_atom_site_occupancy
_atom_site_symmetry_multiplicity
_atom_site_calc_flag
_atom_site_refinement_flags
_atom_site_disorder_assembly
_atom_site_disorder_group
Ru Ru 1.43225(2) 0.695157(9) 0.276815(12) 0.02066(6) Uani 1 1 d D . .
S S 1.33106(12) 0.71382(5) 0.15900(7) 0.0286(3) Uiso 0.761(3) 1 d PD A 1
C8 C 1.3807(4) 0.77298(15) 0.1100(2) 0.0272(9) Uani 0.761(3) 1 d PD A 1
H8A H 1.4573 0.7635 0.0949 0.033 Uiso 0.761(3) 1 calc PR A 1
C9 C 1.2680(9) 0.7756(4) 0.0373(4) 0.109(4) Uani 0.761(3) 1 d P A 1
H9A H 1.2809 0.8071 0.0063 0.163 Uiso 0.761(3) 1 calc PR A 1
H9B H 1.1924 0.7809 0.0533 0.163 Uiso 0.761(3) 1 calc PR A 1
H9C H 1.2653 0.7403 0.0102 0.163 Uiso 0.761(3) 1 calc PR A 1
C50 C 1.3904(5) 0.8285(4) 0.1474(4) 0.0239(13) Uani 0.761(3) 1 d P A 1
C51 C 1.2924(4) 0.85034(17) 0.1728(2) 0.0300(9) Uani 0.761(3) 1 d P A 1
H51A H 1.2214 0.8288 0.1679 0.036 Uiso 0.761(3) 1 calc PR A 1
C52 C 1.2981(4) 0.90317(17) 0.2050(2) 0.0344(10) Uani 0.761(3) 1 d P A 1
H52A H 1.2314 0.9174 0.2222 0.041 Uiso 0.761(3) 1 calc PR A 1
C53 C 1.3990(4) 0.93443(19) 0.2118(3) 0.0366(11) Uani 0.761(3) 1 d P A 1
H53A H 1.4029 0.9703 0.2343 0.044 Uiso 0.761(3) 1 calc PR A 1
C54 C 1.4957(5) 0.91447(18) 0.1863(3) 0.0350(10) Uani 0.761(3) 1 d P A 1
H54A H 1.5654 0.9370 0.1903 0.042 Uiso 0.761(3) 1 calc PR A 1
C55 C 1.4918(4) 0.86108(16) 0.1544(2) 0.0303(9) Uani 0.761(3) 1 d P A 1
H55A H 1.5592 0.8473 0.1376 0.036 Uiso 0.761(3) 1 calc PR A 1
SA S 1.3553(3) 0.71126(12) 0.14888(17) 0.0117(7) Uiso 0.239(3) 1 d PD A 2
C8A C 1.2822(8) 0.7817(4) 0.1256(5) 0.0117(7) Uiso 0.239(3) 1 d PD A 2
H8AA H 1.1988 0.7872 0.1329 0.014 Uiso 0.239(3) 1 calc PR A 2
C9A C 1.3058(13) 0.7752(8) 0.0386(10) 0.0117(7) Uiso 0.239(3) 1 d P A 2
H9AA H 1.2792 0.8096 0.0115 0.018 Uiso 0.239(3) 1 calc PR A 2
H9AB H 1.2606 0.7430 0.0151 0.018 Uiso 0.239(3) 1 calc PR A 2
H9AC H 1.3909 0.7694 0.0397 0.018 Uiso 0.239(3) 1 calc PR A 2
C50A C 1.3665(19) 0.8303(12) 0.1395(14) 0.0117(7) Uiso 0.239(3) 1 d P A 2
C51A C 1.3462(9) 0.8756(4) 0.1775(5) 0.0117(7) Uiso 0.239(3) 1 d P A 2
H51B H 1.2755 0.8773 0.1966 0.014 Uiso 0.239(3) 1 calc PR A 2
C52A C 1.4303(13) 0.9219(5) 0.1900(6) 0.0117(7) Uiso 0.239(3) 1 d P A 2
H52B H 1.4126 0.9551 0.2140 0.014 Uiso 0.239(3) 1 calc PR A 2
C53A C 1.5352(11) 0.9170(5) 0.1667(6) 0.0117(7) Uiso 0.239(3) 1 d P A 2
H53B H 1.5941 0.9455 0.1788 0.014 Uiso 0.239(3) 1 calc PR A 2
C54A C 1.5579(9) 0.8711(4) 0.1253(5) 0.0117(7) Uiso 0.239(3) 1 d P A 2
H54B H 1.6283 0.8700 0.1060 0.014 Uiso 0.239(3) 1 calc PR A 2
C55A C 1.4775(8) 0.8272(4) 0.1128(5) 0.0117(7) Uiso 0.239(3) 1 d P A 2
H55B H 1.4943 0.7950 0.0867 0.014 Uiso 0.239(3) 1 calc PR A 2
P1 P 1.31609(6) 0.61654(3) 0.27566(4) 0.02078(15) Uani 1 1 d . A .
P2 P 1.55040(6) 0.63673(3) 0.22556(4) 0.02093(15) Uani 1 1 d . A .
C1 C 1.5737(3) 0.73383(14) 0.35898(17) 0.0355(7) Uani 1 1 d . A .
H1A H 1.6607 0.7250 0.3666 0.043 Uiso 1 1 calc R . .
C2 C 1.4897(3) 0.70643(12) 0.39331(16) 0.0328(7) Uani 1 1 d . A .
H2A H 1.5072 0.6758 0.4302 0.039 Uiso 1 1 calc R . .
C3 C 1.3790(3) 0.73523(13) 0.37190(16) 0.0333(7) Uani 1 1 d . A .
H3A H 1.3042 0.7274 0.3899 0.040 Uiso 1 1 calc R . .
C4 C 1.3949(3) 0.77836(13) 0.32409(17) 0.0363(8) Uani 1 1 d . A .
H4A H 1.3328 0.8061 0.3015 0.044 Uiso 1 1 calc R . .
C5 C 1.5154(3) 0.77775(13) 0.31600(17) 0.0367(8) Uani 1 1 d . A .
H5A H 1.5533 0.8050 0.2872 0.044 Uiso 1 1 calc R . .
C6 C 1.3898(2) 0.55579(11) 0.24278(15) 0.0238(6) Uani 1 1 d . . .
H6A H 1.4450 0.5378 0.2834 0.029 Uiso 1 1 calc R A .
H6B H 1.3296 0.5276 0.2211 0.029 Uiso 1 1 calc R . .
C7 C 1.4591(2) 0.57636(11) 0.18629(15) 0.0234(6) Uani 1 1 d . A .
H7A H 1.4032 0.5879 0.1418 0.028 Uiso 1 1 calc R . .
H7B H 1.5106 0.5459 0.1740 0.028 Uiso 1 1 calc R . .
C10 C 1.2865(3) 0.59355(11) 0.36273(15) 0.0244(6) Uani 1 1 d . . .
C11 C 1.1780(3) 0.60457(13) 0.38283(17) 0.0316(7) Uani 1 1 d . A .
H11A H 1.1151 0.6214 0.3491 0.038 Uiso 1 1 calc R . .
C12 C 1.1606(3) 0.59137(13) 0.45142(18) 0.0382(8) Uani 1 1 d . . .
H12A H 1.0860 0.5990 0.4641 0.046 Uiso 1 1 calc R A .
C13 C 1.2510(3) 0.56718(13) 0.50139(17) 0.0366(8) Uani 1 1 d . A .
H13A H 1.2394 0.5590 0.5487 0.044 Uiso 1 1 calc R . .
C14 C 1.3579(3) 0.55500(13) 0.48218(17) 0.0381(8) Uani 1 1 d . . .
H14A H 1.4197 0.5375 0.5160 0.046 Uiso 1 1 calc R A .
C15 C 1.3759(3) 0.56806(13) 0.41385(16) 0.0315(7) Uani 1 1 d . A .
H15A H 1.4504 0.5596 0.4014 0.038 Uiso 1 1 calc R . .
C20 C 1.1691(2) 0.62098(11) 0.21744(15) 0.0229(6) Uani 1 1 d . . .
C21 C 1.1027(3) 0.67023(13) 0.22015(17) 0.0320(7) Uani 1 1 d . A .
H21A H 1.1322 0.6987 0.2543 0.038 Uiso 1 1 calc R . .
C22 C 0.9942(3) 0.67769(14) 0.17322(18) 0.0350(7) Uani 1 1 d . . .
H22A H 0.9504 0.7115 0.1750 0.042 Uiso 1 1 calc R A .
C23 C 0.9496(3) 0.63646(14) 0.12415(17) 0.0336(7) Uani 1 1 d . A .
H23A H 0.8751 0.6416 0.0922 0.040 Uiso 1 1 calc R . .
C24 C 1.0134(3) 0.58772(14) 0.12165(18) 0.0394(8) Uani 1 1 d . . .
H24A H 0.9830 0.5593 0.0876 0.047 Uiso 1 1 calc R A .
C25 C 1.1220(3) 0.57976(13) 0.16852(17) 0.0331(7) Uani 1 1 d . A .
H25A H 1.1644 0.5456 0.1669 0.040 Uiso 1 1 calc R . .
C30 C 1.6116(2) 0.66724(12) 0.15247(15) 0.0251(6) Uani 1 1 d . . .
C31 C 1.6760(3) 0.71679(12) 0.16715(16) 0.0279(6) Uani 1 1 d . A .
H31A H 1.6926 0.7313 0.2149 0.033 Uiso 1 1 calc R . .
C32 C 1.7167(3) 0.74547(14) 0.11234(18) 0.0352(7) Uani 1 1 d . . .
H32A H 1.7618 0.7791 0.1228 0.042 Uiso 1 1 calc R A .
C33 C 1.6909(3) 0.72456(16) 0.04263(18) 0.0415(9) Uani 1 1 d . A .
H33A H 1.7167 0.7444 0.0049 0.050 Uiso 1 1 calc R . .
C34 C 1.6281(3) 0.67528(18) 0.02780(18) 0.0452(9) Uani 1 1 d . . .
H34A H 1.6116 0.6610 -0.0201 0.054 Uiso 1 1 calc R A .
C35 C 1.5885(3) 0.64604(14) 0.08243(16) 0.0335(7) Uani 1 1 d . A .
H35A H 1.5460 0.6118 0.0719 0.040 Uiso 1 1 calc R . .
C40 C 1.6777(2) 0.60183(11) 0.28227(15) 0.0232(6) Uani 1 1 d . . .
C41 C 1.7727(3) 0.58132(12) 0.25370(17) 0.0304(7) Uani 1 1 d . A .
H41A H 1.7756 0.5883 0.2046 0.036 Uiso 1 1 calc R . .
C42 C 1.8632(3) 0.55068(14) 0.29677(19) 0.0381(8) Uani 1 1 d . . .
H42A H 1.9283 0.5374 0.2771 0.046 Uiso 1 1 calc R A .
C43 C 1.8593(3) 0.53936(14) 0.36789(19) 0.0403(8) Uani 1 1 d . A .
H43A H 1.9202 0.5175 0.3967 0.048 Uiso 1 1 calc R . .
C44 C 1.7660(3) 0.56009(13) 0.39682(18) 0.0347(7) Uani 1 1 d . . .
H44A H 1.7634 0.5528 0.4459 0.042 Uiso 1 1 calc R A .
C45 C 1.6762(3) 0.59153(12) 0.35452(16) 0.0276(6) Uani 1 1 d . A .
H45A H 1.6132 0.6061 0.3751 0.033 Uiso 1 1 calc R . .
B B 0.9604(3) 0.87540(13) 0.33835(17) 0.0240(7) Uani 1 1 d . . .
C100 C 0.9424(2) 0.81087(12) 0.36543(16) 0.0273(6) Uani 1 1 d . . .
C101 C 0.9554(4) 0.80091(14) 0.4397(2) 0.0461(9) Uani 1 1 d . . .
H10A H 0.9733 0.8319 0.4718 0.055 Uiso 1 1 calc R . .
C102 C 0.9435(4) 0.74838(16) 0.4684(2) 0.0564(11) Uani 1 1 d . . .
H10B H 0.9539 0.7439 0.5192 0.068 Uiso 1 1 calc R . .
C103 C 0.9168(3) 0.70280(15) 0.4242(3) 0.0539(11) Uani 1 1 d . . .
H10C H 0.9088 0.6665 0.4438 0.065 Uiso 1 1 calc R . .
C104 C 0.9018(3) 0.71028(15) 0.3513(3) 0.0516(11) Uani 1 1 d . . .
H10D H 0.8829 0.6790 0.3199 0.062 Uiso 1 1 calc R . .
C105 C 0.9141(3) 0.76393(13) 0.3225(2) 0.0371(8) Uani 1 1 d . . .
H10E H 0.9025 0.7681 0.2716 0.045 Uiso 1 1 calc R . .
C110 C 1.0988(3) 0.89582(12) 0.36901(15) 0.0254(6) Uani 1 1 d . . .
C111 C 1.1362(3) 0.94985(16) 0.35422(19) 0.0454(9) Uani 1 1 d . . .
H11B H 1.0797 0.9748 0.3270 0.054 Uiso 1 1 calc R . .
C112 C 1.2523(3) 0.9687(2) 0.3776(2) 0.0574(11) Uani 1 1 d . . .
H11C H 1.2736 1.0058 0.3664 0.069 Uiso 1 1 calc R . .
C113 C 1.3368(3) 0.93339(18) 0.4172(2) 0.0479(10) Uani 1 1 d . . .
H11D H 1.4166 0.9458 0.4333 0.057 Uiso 1 1 calc R . .
C114 C 1.3037(3) 0.88093(17) 0.4324(2) 0.0619(13) Uani 1 1 d . . .
H11E H 1.3608 0.8562 0.4594 0.074 Uiso 1 1 calc R . .
C115 C 1.1872(3) 0.86252(14) 0.4090(2) 0.0477(10) Uani 1 1 d . . .
H11F H 1.1673 0.8254 0.4211 0.057 Uiso 1 1 calc R . .
C120 C 0.8630(2) 0.91237(11) 0.37242(14) 0.0223(6) Uani 1 1 d . . .
C121 C 0.8912(2) 0.95117(11) 0.42828(15) 0.0247(6) Uani 1 1 d . . .
H12B H 0.9727 0.9594 0.4470 0.030 Uiso 1 1 calc R . .
C122 C 0.8045(3) 0.97840(12) 0.45780(16) 0.0278(6) Uani 1 1 d . . .
H12C H 0.8276 1.0046 0.4959 0.033 Uiso 1 1 calc R . .
C123 C 0.6852(3) 0.96762(12) 0.43203(16) 0.0262(6) Uani 1 1 d . . .
H12D H 0.6259 0.9862 0.4522 0.031 Uiso 1 1 calc R . .
C124 C 0.6531(3) 0.92923(13) 0.37622(16) 0.0287(6) Uani 1 1 d . . .
H12E H 0.5714 0.9213 0.3577 0.034 Uiso 1 1 calc R . .
C125 C 0.7408(2) 0.90257(12) 0.34764(16) 0.0275(6) Uani 1 1 d . . .
H12F H 0.7172 0.8764 0.3095 0.033 Uiso 1 1 calc R . .
C130 C 0.9372(2) 0.88320(12) 0.25042(15) 0.0251(6) Uani 1 1 d . . .
C131 C 0.9958(3) 0.84959(14) 0.20743(16) 0.0337(7) Uani 1 1 d . . .
H13B H 1.0472 0.8207 0.2300 0.040 Uiso 1 1 calc R . .
C132 C 0.9821(3) 0.85663(16) 0.13357(17) 0.0412(8) Uani 1 1 d . . .
H13C H 1.0216 0.8319 0.1065 0.049 Uiso 1 1 calc R . .
C133 C 0.9114(3) 0.89931(17) 0.09909(19) 0.0475(9) Uani 1 1 d . . .
H13D H 0.9026 0.9045 0.0485 0.057 Uiso 1 1 calc R . .
C134 C 0.8535(3) 0.93428(17) 0.13914(19) 0.0478(9) Uani 1 1 d . . .
H13E H 0.8051 0.9642 0.1164 0.057 Uiso 1 1 calc R . .
C135 C 0.8663(3) 0.92558(14) 0.21234(17) 0.0382(8) Uani 1 1 d . . .
H13F H 0.8245 0.9499 0.2386 0.046 Uiso 1 1 calc R . .

loop_
_atom_site_aniso_label
_atom_site_aniso_U_11
_atom_site_aniso_U_22
_atom_site_aniso_U_33
_atom_site_aniso_U_23
_atom_site_aniso_U_13
_atom_site_aniso_U_12
Ru 0.02399(11) 0.01596(10) 0.02128(11) -0.00289(9) 0.00266(8) -0.00147(9)
C8 0.034(2) 0.0203(18) 0.029(2) -0.0001(15) 0.0088(17) -0.0017(15)
C9 0.230(12) 0.035(3) 0.028(3) 0.006(2) -0.054(6) -0.028(7)
C50 0.022(3) 0.0205(19) 0.026(3) 0.0048(19) -0.002(2) 0.003(3)
C51 0.031(2) 0.028(2) 0.032(2) -0.0005(17) 0.0070(17) -0.0013(17)
C52 0.043(3) 0.030(2) 0.030(2) 0.0003(17) 0.0061(19) 0.0041(19)
C53 0.052(3) 0.027(2) 0.031(2) -0.0084(18) 0.007(2) -0.002(2)
C54 0.028(3) 0.030(2) 0.045(3) -0.001(2) 0.002(2) -0.0086(19)
C55 0.026(2) 0.027(2) 0.036(2) 0.0046(17) 0.0011(17) 0.0020(16)
P1 0.0227(4) 0.0164(3) 0.0230(4) 0.0000(3) 0.0039(3) 0.0003(3)
P2 0.0226(4) 0.0194(3) 0.0199(3) -0.0018(3) 0.0021(3) -0.0022(3)
C1 0.0321(17) 0.0397(18) 0.0309(17) -0.0191(14) -0.0026(13) -0.0033(14)
C2 0.049(2) 0.0257(16) 0.0212(15) -0.0046(11) 0.0013(13) 0.0005(13)
C3 0.0380(18) 0.0340(17) 0.0291(16) -0.0113(13) 0.0094(14) -0.0019(14)
C4 0.055(2) 0.0234(15) 0.0297(16) -0.0118(13) 0.0052(15) 0.0049(14)
C5 0.052(2) 0.0251(16) 0.0330(17) -0.0132(13) 0.0096(15) -0.0140(14)
C6 0.0243(14) 0.0170(13) 0.0292(15) -0.0027(11) 0.0030(12) -0.0002(10)
C7 0.0248(14) 0.0198(13) 0.0248(14) -0.0060(11) 0.0027(11) -0.0015(11)
C10 0.0296(15) 0.0190(13) 0.0250(14) 0.0005(11) 0.0062(12) -0.0030(11)
C11 0.0331(17) 0.0316(16) 0.0306(16) 0.0019(13) 0.0076(13) 0.0046(13)
C12 0.048(2) 0.0320(17) 0.0387(19) 0.0014(14) 0.0195(16) 0.0060(15)
C13 0.060(2) 0.0243(15) 0.0278(16) 0.0012(13) 0.0147(16) -0.0005(15)
C14 0.050(2) 0.0325(17) 0.0294(17) 0.0090(14) 0.0013(15) 0.0014(15)
C15 0.0321(16) 0.0343(16) 0.0287(16) 0.0077(13) 0.0071(13) 0.0015(13)
C20 0.0230(14) 0.0221(13) 0.0237(14) 0.0009(11) 0.0045(11) -0.0022(11)
C21 0.0264(15) 0.0283(16) 0.0394(18) -0.0076(13) 0.0018(13) 0.0013(12)
C22 0.0265(16) 0.0305(16) 0.046(2) 0.0011(14) 0.0020(14) 0.0057(13)
C23 0.0236(15) 0.0442(19) 0.0303(16) 0.0059(14) -0.0012(12) 0.0003(14)
C24 0.0402(19) 0.0353(18) 0.0365(18) -0.0063(14) -0.0077(15) -0.0037(15)
C25 0.0350(17) 0.0267(15) 0.0339(17) -0.0029(13) -0.0023(14) 0.0029(13)
C30 0.0222(14) 0.0283(15) 0.0245(14) 0.0017(12) 0.0039(11) 0.0017(11)
C31 0.0237(14) 0.0294(15) 0.0296(16) 0.0027(12) 0.0031(12) -0.0019(12)
C32 0.0219(15) 0.0375(18) 0.046(2) 0.0152(15) 0.0068(14) 0.0007(13)
C33 0.0263(16) 0.064(2) 0.0336(18) 0.0236(17) 0.0043(14) 0.0037(16)
C34 0.0374(19) 0.076(3) 0.0208(16) 0.0035(16) 0.0034(14) -0.0023(18)
C35 0.0335(17) 0.0424(18) 0.0237(15) -0.0032(13) 0.0037(13) -0.0051(14)
C40 0.0260(14) 0.0186(13) 0.0229(14) -0.0034(11) -0.0006(11) -0.0012(11)
C41 0.0309(16) 0.0275(15) 0.0320(16) -0.0047(13) 0.0045(13) -0.0005(12)
C42 0.0291(17) 0.0342(17) 0.050(2) -0.0062(15) 0.0041(15) 0.0060(14)
C43 0.0359(18) 0.0311(17) 0.047(2) 0.0030(15) -0.0090(15) 0.0019(14)
C44 0.0380(18) 0.0298(16) 0.0317(17) 0.0028(13) -0.0040(14) -0.0024(14)
C45 0.0283(15) 0.0249(15) 0.0269(15) 0.0002(12) -0.0009(12) -0.0030(12)
B 0.0242(16) 0.0232(15) 0.0232(16) -0.0003(12) 0.0016(13) 0.0037(12)
C100 0.0220(14) 0.0251(15) 0.0349(16) 0.0029(12) 0.0063(12) 0.0043(11)
C101 0.067(3) 0.0319(18) 0.044(2) 0.0118(15) 0.0228(19) 0.0158(17)
C102 0.067(3) 0.045(2) 0.067(3) 0.028(2) 0.038(2) 0.028(2)
C103 0.036(2) 0.034(2) 0.096(3) 0.030(2) 0.023(2) 0.0092(15)
C104 0.0327(19) 0.0263(17) 0.092(3) -0.0049(19) 0.002(2) -0.0058(14)
C105 0.0295(17) 0.0286(16) 0.049(2) -0.0016(14) -0.0031(15) -0.0035(13)
C110 0.0246(14) 0.0296(15) 0.0224(14) -0.0067(12) 0.0055(11) -0.0002(12)
C111 0.0337(18) 0.059(2) 0.040(2) 0.0151(17) -0.0025(15) -0.0122(17)
C112 0.045(2) 0.081(3) 0.045(2) 0.008(2) 0.0045(18) -0.030(2)
C113 0.0228(16) 0.075(3) 0.048(2) -0.032(2) 0.0107(15) -0.0091(17)
C114 0.032(2) 0.047(2) 0.093(3) -0.029(2) -0.023(2) 0.0146(17)
C115 0.0337(18) 0.0281(17) 0.071(3) -0.0126(17) -0.0154(17) 0.0051(14)
C120 0.0224(13) 0.0208(13) 0.0218(13) 0.0021(11) 0.0000(11) -0.0006(11)
C121 0.0203(13) 0.0247(14) 0.0278(15) -0.0008(12) 0.0015(11) -0.0028(11)
C122 0.0274(15) 0.0268(15) 0.0281(15) -0.0048(12) 0.0025(12) -0.0006(12)
C123 0.0234(14) 0.0265(14) 0.0289(15) 0.0024(12) 0.0055(12) 0.0046(11)
C124 0.0206(14) 0.0340(16) 0.0296(16) 0.0000(13) 0.0005(12) -0.0026(12)
C125 0.0222(14) 0.0307(15) 0.0268(15) -0.0051(12) -0.0019(12) -0.0028(12)
C130 0.0222(14) 0.0285(15) 0.0233(14) -0.0027(11) 0.0011(11) -0.0019(11)
C131 0.0313(17) 0.0412(18) 0.0267(16) -0.0033(13) 0.0008(13) 0.0070(14)
C132 0.0391(19) 0.056(2) 0.0269(17) -0.0111(15) 0.0035(14) 0.0094(17)
C133 0.044(2) 0.071(3) 0.0259(17) -0.0018(17) 0.0020(15) 0.0104(19)
C134 0.051(2) 0.057(2) 0.0340(19) 0.0127(17) 0.0050(17) 0.0205(19)
C135 0.0407(19) 0.0436(19) 0.0299(17) 0.0058(14) 0.0062(15) 0.0147(15)

loop_
_atom_type_symbol
_atom_type_description
_atom_type_scat_dispersion_real
_atom_type_scat_dispersion_imag
_atom_type_scat_source
C C 0.0033 0.0016 'International Tables Vol C Tables 4.2.6.8 and 6.1.1.4'
H H 0.0000 0.0000 'International Tables Vol C Tables 4.2.6.8 and 6.1.1.4'
B B 0.0013 0.0007 'International Tables Vol C Tables 4.2.6.8 and 6.1.1.4'
P P 0.1023 0.0942 'International Tables Vol C Tables 4.2.6.8 and 6.1.1.4'
S S 0.1246 0.1234 'International Tables Vol C Tables 4.2.6.8 and 6.1.1.4'
Ru Ru -1.2594 0.8363 'International Tables Vol C Tables 4.2.6.8 and 6.1.1.4'

loop_
_geom_angle_atom_site_label_1
_geom_angle_atom_site_label_2
_geom_angle_atom_site_label_3
_geom_angle
C2 Ru C1 37.69(12)
C2 Ru C3 37.71(12)
C1 Ru C3 62.19(12)
C2 Ru C5 62.40(12)
C1 Ru C5 36.84(12)
C3 Ru C5 61.60(12)
C2 Ru C4 62.23(12)
C1 Ru C4 61.63(12)
C3 Ru C4 36.55(12)
C5 Ru C4 36.84(12)
C2 Ru P2 114.64(9)
C1 Ru P2 97.94(9)
C3 Ru P2 152.09(9)
C5 Ru P2 115.09(9)
C4 Ru P2 151.61(10)
C2 Ru P1 99.64(9)
C1 Ru P1 133.54(9)
C3 Ru P1 96.04(9)
C5 Ru P1 157.60(9)
C4 Ru P1 124.45(9)
P2 Ru P1 83.79(3)
C2 Ru S 158.25(9)
C1 Ru S 138.24(10)
C3 Ru S 121.69(9)
C5 Ru S 104.26(9)
C4 Ru S 96.59(9)
P2 Ru S 86.22(4)
P1 Ru S 88.20(4)
C2 Ru SA 163.50(11)
C1 Ru SA 134.71(12)
C3 Ru SA 129.27(12)
C5 Ru SA 103.71(11)
C4 Ru SA 101.38(11)
P2 Ru SA 78.57(9)
P1 Ru SA 91.36(7)
S Ru SA 8.65(8)
C8 S Ru 118.79(14)
C50 C8 C9 109.0(4)
C50 C8 S 116.1(4)
C9 C8 S 100.1(4)
C55 C50 C51 118.2(7)
C55 C50 C8 121.6(6)
C51 C50 C8 120.0(6)
C52 C51 C50 120.8(5)
C53 C52 C51 120.0(4)
C52 C53 C54 120.4(4)
C53 C54 C55 120.2(5)
C50 C55 C54 120.3(5)
C8A SA Ru 115.3(3)
C50A C8A C9A 91.1(13)
C50A C8A SA 113.9(10)
C9A C8A SA 89.8(8)
C51A C50A C55A 119(2)
C51A C50A C8A 122.7(19)
C55A C50A C8A 118.4(19)
C50A C51A C52A 121.1(15)
C53A C52A C51A 118.7(12)
C52A C53A C54A 121.4(11)
C55A C54A C53A 119.7(10)
C54A C55A C50A 119.9(13)
C20 P1 C10 104.33(13)
C20 P1 C6 105.76(13)
C10 P1 C6 104.43(13)
C20 P1 Ru 115.04(9)
C10 P1 Ru 116.47(9)
C6 P1 Ru 109.77(9)
C30 P2 C40 104.15(13)
C30 P2 C7 106.08(13)
C40 P2 C7 101.88(13)
C30 P2 Ru 115.45(10)
C40 P2 Ru 119.80(9)
C7 P2 Ru 107.93(9)
C5 C1 C2 108.5(3)
C5 C1 Ru 72.83(17)
C2 C1 Ru 70.29(17)
C1 C2 C3 107.1(3)
C1 C2 Ru 72.01(17)
C3 C2 Ru 72.54(17)
C4 C3 C2 108.2(3)
C4 C3 Ru 72.57(17)
C2 C3 Ru 69.74(17)
C3 C4 C5 108.4(3)
C3 C4 Ru 70.88(17)
C5 C4 Ru 71.44(17)
C1 C5 C4 107.8(3)
C1 C5 Ru 70.32(17)
C4 C5 Ru 71.72(17)
C7 C6 P1 108.71(18)
C6 C7 P2 107.34(18)
C11 C10 C15 117.6(3)
C11 C10 P1 121.6(2)
C15 C10 P1 120.7(2)
C12 C11 C10 120.9(3)
C13 C12 C11 120.5(3)
C14 C13 C12 119.5(3)
C13 C14 C15 120.3(3)
C14 C15 C10 121.2(3)
C25 C20 C21 118.3(3)
C25 C20 P1 123.7(2)
C21 C20 P1 118.0(2)
C22 C21 C20 120.4(3)
C23 C22 C21 120.4(3)
C24 C23 C22 119.6(3)
C23 C24 C25 120.5(3)
C20 C25 C24 120.8(3)
C31 C30 C35 119.3(3)
C31 C30 P2 117.1(2)
C35 C30 P2 123.3(2)
C30 C31 C32 120.6(3)
C33 C32 C31 119.5(3)
C34 C33 C32 120.3(3)
C33 C34 C35 120.5(3)
C30 C35 C34 119.8(3)
C45 C40 C41 118.8(3)
C45 C40 P2 119.5(2)
C41 C40 P2 121.6(2)
C42 C41 C40 120.3(3)
C43 C42 C41 120.6(3)
C42 C43 C44 119.5(3)
C43 C44 C45 120.3(3)
C44 C45 C40 120.5(3)
C130 B C100 114.6(2)
C130 B C110 105.9(2)
C100 B C110 109.7(2)
C130 B C120 110.5(2)
C100 B C120 103.8(2)
C110 B C120 112.5(2)
C105 C100 C101 114.8(3)
C105 C100 B 126.9(3)
C101 C100 B 118.3(3)
C102 C101 C100 123.2(4)
C103 C102 C101 120.3(4)
C102 C103 C104 118.9(3)
C103 C104 C105 120.5(4)
C100 C105 C104 122.3(3)
C115 C110 C111 114.4(3)
C115 C110 B 124.8(3)
C111 C110 B 120.7(3)
C112 C111 C110 122.9(4)
C113 C112 C111 120.0(4)
C114 C113 C112 118.6(3)
C113 C114 C115 121.0(4)
C110 C115 C114 123.0(4)
C121 C120 C125 115.4(3)
C121 C120 B 125.2(2)
C125 C120 B 119.2(2)
C122 C121 C120 122.4(3)
C123 C122 C121 120.4(3)
C122 C123 C124 119.0(3)
C125 C124 C123 119.6(3)
C124 C125 C120 123.1(3)
C135 C130 C131 114.0(3)
C135 C130 B 124.3(3)
C131 C130 B 121.6(3)
C132 C131 C130 123.0(3)
C133 C132 C131 120.3(3)
C132 C133 C134 119.0(3)
C135 C134 C133 119.6(3)
C134 C135 C130 124.1(3)

loop_
_geom_bond_atom_site_label_1
_geom_bond_atom_site_label_2
_geom_bond_distance
Ru C2 2.188(3)
Ru C1 2.210(3)
Ru C3 2.224(3)
Ru C5 2.243(3)
Ru C4 2.246(3)
Ru P2 2.2842(7)
Ru P1 2.2911(7)
Ru S 2.3412(13)
Ru SA 2.436(3)
S C8 1.835(4)
C8 C50 1.490(9)
C8 C9 1.690(8)
C50 C55 1.381(8)
C50 C51 1.404(9)
C51 C52 1.391(6)
C52 C53 1.358(6)
C53 C54 1.377(7)
C54 C55 1.402(6)
SA C8A 1.884(9)
C8A C50A 1.50(3)
C8A C9A 1.73(2)
C50A C51A 1.34(3)
C50A C55A 1.46(3)
C51A C52A 1.452(16)
C52A C53A 1.365(16)
C53A C54A 1.398(14)
C54A C55A 1.380(13)
P1 C20 1.822(3)
P1 C10 1.829(3)
P1 C6 1.842(3)
P2 C30 1.820(3)
P2 C40 1.828(3)
P2 C7 1.843(3)
C1 C5 1.407(5)
C1 C2 1.421(5)
C2 C3 1.426(4)
C3 C4 1.402(5)
C4 C5 1.418(5)
C6 C7 1.531(4)
C10 C11 1.394(4)
C10 C15 1.400(4)
C11 C12 1.387(4)
C12 C13 1.381(5)
C13 C14 1.375(5)
C14 C15 1.384(4)
C20 C25 1.381(4)
C20 C21 1.402(4)
C21 C22 1.388(4)
C22 C23 1.376(4)
C23 C24 1.375(4)
C24 C25 1.390(4)
C30 C31 1.388(4)
C30 C35 1.393(4)
C31 C32 1.396(4)
C32 C33 1.385(5)
C33 C34 1.374(5)
C34 C35 1.394(5)
C40 C45 1.392(4)
C40 C41 1.396(4)
C41 C42 1.390(4)
C42 C43 1.381(5)
C43 C44 1.384(5)
C44 C45 1.389(4)
B C130 1.642(4)
B C100 1.643(4)
B C110 1.648(4)
B C120 1.649(4)
C100 C105 1.380(4)
C100 C101 1.404(4)
C101 C102 1.379(5)
C102 C103 1.366(6)
C103 C104 1.367(6)
C104 C105 1.405(5)
C110 C115 1.386(4)
C110 C111 1.400(5)
C111 C112 1.389(5)
C112 C113 1.384(6)
C113 C114 1.351(6)
C114 C115 1.389(5)
C120 C121 1.391(4)
C120 C125 1.404(4)
C121 C122 1.391(4)
C122 C123 1.380(4)
C123 C124 1.389(4)
C124 C125 1.384(4)
C130 C135 1.400(4)
C130 C131 1.402(4)
C131 C132 1.385(4)
C132 C133 1.379(5)
C133 C134 1.379(5)
C134 C135 1.379(4)
